data_4000342
loop_
_publ_author_name
' Taeshick Kim '

_publ_section_title
;
Polymorphs and Blue Luminescence of Oligomeric Zinc (II)
Complex; Zn3ppo6 [ppo ( 2((2(hydroxyphenyl)(5(phenyloxazole]
;
_journal_name_full 'Chemistry of Materials'
_journal_year 2003
_chemical_formula_moiety 'C30 H20 N2 O4 Zn '
_chemical_formula_sum 'C30 H20 N2 O4 Zn'
_chemical_formula_weight 537.88
_space_group_IT_number 2
_symmetry_cell_setting triclinic
_symmetry_Int_Tables_number 2
_symmetry_space_group_name_Hall '-P 1'
_symmetry_space_group_name_H-M 'P -1'
_cell_angle_alpha 106.042(8)
_cell_angle_beta 90.111(6)
_cell_angle_gamma 90.019(4)
_cell_formula_units_Z 2
_cell_length_a 5.0471(7)
_cell_length_b 13.337(1)
_cell_length_c 18.239(2)
_cell_measurement_reflns_used 3730
_cell_measurement_temperature 296.1
_cell_measurement_theta_max 25.0
_cell_measurement_theta_min 1.2
_cell_volume 1180.0(3)
_diffrn_measured_fraction_theta_full 0.8119
_diffrn_measured_fraction_theta_max 0.8119
_diffrn_measurement_device_type ?
_diffrn_radiation_type 'Mo K\a'
_diffrn_radiation_wavelength 0.7107
_diffrn_reflns_av_R_equivalents 0.106
_diffrn_reflns_limit_h_max 5
_diffrn_reflns_limit_h_min -6
_diffrn_reflns_limit_k_max 15
_diffrn_reflns_limit_k_min -16
_diffrn_reflns_limit_l_max 21
_diffrn_reflns_limit_l_min -21
_diffrn_reflns_number 5244
_diffrn_reflns_theta_full 25.35
_diffrn_reflns_theta_max 25.35
_exptl_absorpt_coefficient_mu 1.083
_exptl_absorpt_correction_T_max 0.958
_exptl_absorpt_correction_T_min 0.
_exptl_absorpt_correction_type multi-scan
_exptl_absorpt_process_details ?
_exptl_crystal_colour pale
_exptl_crystal_density_diffrn 1.514
_exptl_crystal_density_meas ?
_exptl_crystal_density_method 'not measured'
_exptl_crystal_description needle
_exptl_crystal_F_000 552.00
_exptl_crystal_size_max 0.20
_exptl_crystal_size_mid 0.05
_exptl_crystal_size_min 0.04
_exptl_crystal_thermal_history 'heating for about 20 min. at 340 (C'
_refine_diff_density_max 0.77
_refine_diff_density_min -0.57
_refine_ls_extinction_coef ?
_refine_ls_extinction_method none
_refine_ls_goodness_of_fit_ref 1.120
_refine_ls_hydrogen_treatment refall
_refine_ls_number_parameters 354
_refine_ls_number_reflns 1774
_refine_ls_R_factor_gt 0.0900
_refine_ls_shift/su_max 0.0000
_refine_ls_structure_factor_coef F
_refine_ls_weighting_details 'w = 1/[0.0010Fo^2^ + 3.0000\s^2^(Fo) + 0.5000]'
_refine_ls_weighting_scheme calc
_refine_ls_wR_factor_ref 0.1010
_reflns_number_gt 1774
_reflns_number_total 3488
_reflns_threshold_expression F^2^>2.0\s(F^2^)
_cod_original_formula_sum 'C30 H20 N2 O4 Zn '
_cod_database_code 4000342

loop_
_symmetry_equiv_pos_as_xyz
x,y,z
-x,-y,-z

loop_
_atom_site_label
_atom_site_type_symbol
_atom_site_fract_x
_atom_site_fract_y
_atom_site_fract_z
_atom_site_U_iso_or_equiv
_atom_site_adp_type
_atom_site_occupancy
_atom_site_symmetry_multiplicity
_atom_site_calc_flag
_atom_site_refinement_flags
_atom_site_disorder_assembly
_atom_site_disorder_group
Zn1 Zn 0.5581(4) 0.0001(1) 0.2500(1) 0.0369(5) Uani 1.00 1 d . . .
O1 O 0.762(2) 0.1045(8) 0.2241(6) 0.046(3) Uani 1.00 1 d . . .
O2 O 0.254(2) 0.2482(8) 0.4122(5) 0.039(3) Uani 1.00 1 d . . .
O3 O 0.260(2) -0.2486(8) 0.0881(6) 0.036(3) Uani 1.00 1 d . . .
O4 O 0.767(2) -0.1040(7) 0.2769(6) 0.042(3) Uani 1.00 1 d . . .
N1 N 0.359(2) 0.0960(9) 0.3332(6) 0.029(4) Uani 1.00 1 d . . .
N2 N 0.357(2) -0.0967(8) 0.1651(7) 0.035(4) Uani 1.00 1 d . . .
C1 C 0.411(3) 0.198(1) 0.3515(8) 0.028(4) Uani 1.00 1 d . . .
C7 C 0.088(3) 0.179(1) 0.4275(9) 0.033(4) Uani 1.00 1 d . . .
C8 C 0.414(3) -0.197(1) 0.1444(9) 0.034(5) Uani 1.00 1 d . . .
C9 C 0.783(3) -0.204(1) 0.2360(9) 0.039(5) Uani 1.00 1 d . . .
C11 C -0.268(3) 0.143(1) 0.5105(9) 0.051(6) Uani 1.00 1 d . . .
C12 C 0.610(3) 0.254(1) 0.3265(8) 0.029(4) Uani 1.00 1 d . . .
C13 C 0.784(3) 0.204(1) 0.2615(8) 0.034(4) Uani 1.00 1 d . . .
C15 C -0.263(3) -0.142(1) -0.011(1) 0.048(5) Uani 1.00 1 d . . .
C16 C 0.095(3) -0.177(1) 0.072(1) 0.047(6) Uani 1.00 1 d . . .
C17 C 0.830(3) 0.419(1) 0.3350(9) 0.050(5) Uani 1.00 1 d . . .
C18 C 0.998(3) 0.371(1) 0.2745(9) 0.041(5) Uani 1.00 1 d . . .
C19 C 0.154(3) -0.084(1) 0.119(1) 0.045(5) Uani 1.00 1 d . . .
C20 C -0.128(3) -0.321(1) -0.0256(9) 0.042(5) Uani 1.00 1 d . . .
C21 C -0.099(3) 0.215(1) 0.4891(8) 0.034(5) Uani 1.00 1 d . . .
C22 C 0.612(3) -0.254(1) 0.1745(9) 0.036(5) Uani 1.00 1 d . . .
C23 C 0.637(3) -0.363(1) 0.1402(9) 0.036(5) Uani 1.00 1 d . . .
C24 C 0.636(3) 0.360(1) 0.3600(9) 0.040(5) Uani 1.00 1 d . . .
C25 C 0.151(3) 0.085(1) 0.3784(9) 0.042(5) Uani 1.00 1 d . . .
C26 C 0.992(3) -0.371(1) 0.224(1) 0.051(6) Uani 1.00 1 d . . .
C27 C 0.971(3) 0.265(1) 0.241(1) 0.044(5) Uani 1.00 1 d . . .
C28 C -0.318(3) 0.353(1) 0.581(1) 0.052(6) Uani 1.00 1 d . . .
C29 C 0.824(3) -0.419(1) 0.166(1) 0.053(5) Uani 1.00 1 d . . .
C30 C -0.450(4) 0.180(2) 0.570(1) 0.057(7) Uani 1.00 1 d . . .
C31 C -0.099(3) -0.214(1) 0.0087(9) 0.040(5) Uani 1.00 1 d . . .
C32 C -0.126(3) 0.320(1) 0.5223(9) 0.043(5) Uani 1.00 1 d . . .
C33 C -0.488(3) -0.284(2) -0.102(1) 0.055(6) Uani 1.00 1 d . . .
C34 C -0.474(3) 0.285(2) 0.604(1) 0.057(6) Uani 1.00 1 d . . .
C35 C -0.317(3) -0.354(2) -0.080(1) 0.062(6) Uani 1.00 1 d . . .
C36 C 0.978(3) -0.264(1) 0.260(1) 0.046(5) Uani 1.00 1 d . . .
C39 C -0.449(4) -0.176(2) -0.066(1) 0.069(8) Uani 1.00 1 d . . .
H1 H 1.093(3) 0.233(1) 0.202(1) 0.056(6) Uiso 1.00 1 c . . .
H2 H 1.128(3) 0.410(1) 0.2567(9) 0.050(5) Uiso 1.00 1 c . . .
H3 H 0.847(3) 0.492(1) 0.3595(9) 0.056(5) Uiso 1.00 1 c . . .
H4 H 0.518(3) 0.393(1) 0.3997(9) 0.048(5) Uiso 1.00 1 c . . .
H5 H 0.064(3) 0.021(1) 0.3767(9) 0.049(5) Uiso 1.00 1 c . . .
H6 H -0.256(3) 0.070(1) 0.4850(9) 0.061(6) Uiso 1.00 1 c . . .
H7 H -0.556(4) 0.131(2) 0.587(1) 0.070(7) Uiso 1.00 1 c . . .
H8 H -0.602(3) 0.309(2) 0.643(1) 0.064(6) Uiso 1.00 1 c . . .
H9 H -0.338(3) 0.426(1) 0.606(1) 0.062(6) Uiso 1.00 1 c . . .
H10 H -0.016(3) 0.369(1) 0.5074(9) 0.050(5) Uiso 1.00 1 c . . .
H11 H 1.095(3) -0.232(1) 0.300(1) 0.053(5) Uiso 1.00 1 c . . .
H12 H 1.121(3) -0.412(1) 0.240(1) 0.062(6) Uiso 1.00 1 c . . .
H13 H 0.836(3) -0.492(1) 0.143(1) 0.059(5) Uiso 1.00 1 c . . .
H14 H 0.525(3) -0.396(1) 0.0987(9) 0.043(5) Uiso 1.00 1 c . . .
H15 H 0.072(3) -0.020(1) 0.120(1) 0.049(5) Uiso 1.00 1 c . . .
H16 H -0.246(3) -0.069(1) 0.013(1) 0.057(5) Uiso 1.00 1 c . . .
H17 H -0.555(4) -0.127(2) -0.082(1) 0.092(9) Uiso 1.00 1 c . . .
H18 H -0.622(3) -0.308(2) -0.140(1) 0.064(6) Uiso 1.00 1 c . . .
H19 H -0.338(3) -0.426(2) -0.103(1) 0.072(6) Uiso 1.00 1 c . . .
H20 H -0.013(3) -0.370(1) -0.0122(9) 0.049(5) Uiso 1.00 1 c . . .

loop_
_atom_type_symbol
_atom_type_description
_atom_type_scat_dispersion_real
_atom_type_scat_dispersion_imag
_atom_type_scat_source
C C 0.006 0.003
;
International Tables for Crystallography
(1992, Vol. C, Tables 4.2.6.8 and 6.1.1.4)
;
N N 0.011 0.006
;
International Tables for Crystallography
(1992, Vol. C, Tables 4.2.6.8 and 6.1.1.4)
;
O O 0.017 0.010
;
International Tables for Crystallography
(1992, Vol. C, Tables 4.2.6.8 and 6.1.1.4)
;
H H 0.000 0.000
;
International Tables for Crystallography
(1992, Vol. C, Table 6.1.1.4)
;
Zn Zn 0.231 1.608
;
International Tables for Crystallography
(1992, Vol. C, Tables 4.2.6.8 and 6.1.1.4)
;
